data_1540264
loop_
_publ_author_name
'Kjekshus, A.'

_publ_section_title
;
 On the properties of binary compounds with the Co Sb2 type crystal
 structure
;
_journal_name_full 'Acta Chemica Scandinavica (1-27,1973-42,1988)'
_journal_page_first 411
_journal_page_last 422
_journal_volume 25
_journal_year 1971
_chemical_formula_sum 'Bi2 Rh'
_space_group_IT_number 14
_symmetry_space_group_name_Hall '-P 2ybc'
_symmetry_space_group_name_H-M 'P 1 21/c 1'
_cell_angle_alpha 90
_cell_angle_beta 117.735
_cell_angle_gamma 90
_cell_formula_units_Z 4
_cell_length_a 6.9207
_cell_length_b 6.7945
_cell_length_c 6.9613
_cell_volume 289.731
_citation_journal_id_ASTM ACSAA4
_cod_data_source_file Kjekshus_ACSAA4_1971_1203.cif
_cod_data_source_block Bi2Rh1
_cod_original_cell_volume 289.7309
_cod_original_formula_sum 'Bi2 Rh1'
_cod_database_code 1540264

loop_
_symmetry_equiv_pos_as_xyz
x,y,z
-x,y+1/2,-z+1/2
-x,-y,-z
x,-y-1/2,z-1/2

loop_
_atom_site_label
_atom_site_type_symbol
_atom_site_fract_x
_atom_site_fract_y
_atom_site_fract_z
_atom_site_occupancy
_atom_site_U_iso_or_equiv
Bi1 Bi 0.354 0.359 0.168 1 0.0
Bi2 Bi 0.162 0.638 0.368 1 0.0
Rh1 Rh 0.27 0 0.28 1 0.0
